data_4028870
loop_
_publ_author_name
'Naoki Kise'
'Yusuke Kawano'
'Toshihiko Sakurai'

_publ_section_title
;
 Reductive Coupling of Phthalimides with Ketones and Aldehydes by
 Low-Valent Titanium: One-Pot Synthesis of Alkylideneisoindolin-1-ones
;
_journal_name_full 'Journal of Organic Chemistry'
_journal_page_first 12453
_journal_page_last 12459
_journal_paper_doi 10.1021/jo402125u
_journal_volume 78
_journal_year 2013
_chemical_formula_moiety 'C17 H15 N O3'
_chemical_formula_sum 'C17 H15 N O3'
_chemical_formula_weight 281.30
_chemical_melting_point 486(1)
_chemical_name_systematic
; 
(Z)-3-benzylidene-4,5-dimethoxyisoindolin-1-one 
;
_space_group_IT_number 14
_symmetry_cell_setting monoclinic
_symmetry_space_group_name_Hall '-P 2yab'
_symmetry_space_group_name_H-M 'P 1 21/a 1'
_atom_sites_solution_hydrogens geom
_atom_sites_solution_primary direct
_atom_sites_solution_secondary difmap
_audit_creation_method SHELXL-97
_cell_angle_alpha 90.00
_cell_angle_beta 97.549(8)
_cell_angle_gamma 90.00
_cell_formula_units_Z 4
_cell_length_a 8.896(2)
_cell_length_b 15.281(4)
_cell_length_c 10.5883(18)
_cell_measurement_temperature 298(2)
_cell_volume 1426.9(5)
_computing_cell_refinement PROCESS-AUTO
_computing_data_collection PROCESS-AUTO
_computing_data_reduction PROCESS-AUTO
_computing_publication_material yadokari-XG
_computing_structure_refinement 'SHELXL-97 (Sheldrick, 1997)'
_computing_structure_solution 'SHELXS-97 (Sheldrick, 1990)'
_diffrn_ambient_temperature 298(2)
_diffrn_detector_area_resol_mean 10.00
_diffrn_measured_fraction_theta_full 0.995
_diffrn_measured_fraction_theta_max 0.995
_diffrn_measurement_device_type 'Rigaku RAXIS-RAPID'
_diffrn_measurement_method \w
_diffrn_radiation_monochromator graphite
_diffrn_radiation_source 'fine-focus sealed tube'
_diffrn_radiation_type MoK\a
_diffrn_radiation_wavelength 0.71075
_diffrn_reflns_av_R_equivalents 0.0393
_diffrn_reflns_av_sigmaI/netI 0.0456
_diffrn_reflns_limit_h_max 11
_diffrn_reflns_limit_h_min -11
_diffrn_reflns_limit_k_max 19
_diffrn_reflns_limit_k_min -19
_diffrn_reflns_limit_l_max 13
_diffrn_reflns_limit_l_min -13
_diffrn_reflns_number 13608
_diffrn_reflns_theta_full 27.39
_diffrn_reflns_theta_max 27.39
_diffrn_reflns_theta_min 3.11
_exptl_absorpt_coefficient_mu 0.090
_exptl_absorpt_correction_T_max 0.9910
_exptl_absorpt_correction_T_min 0.9563
_exptl_absorpt_correction_type multi-scan
_exptl_absorpt_process_details
;
    Higashi, T. (1995). Program for Absorption Correction.
    Rigaku Corporation, Tokyo, Japan.
;
_exptl_crystal_colour colorless
_exptl_crystal_density_diffrn 1.310
_exptl_crystal_description block
_exptl_crystal_F_000 592
_exptl_crystal_size_max 0.50
_exptl_crystal_size_mid 0.30
_exptl_crystal_size_min 0.10
_refine_diff_density_max 0.167
_refine_diff_density_min -0.154
_refine_diff_density_rms 0.029
_refine_ls_extinction_method none
_refine_ls_goodness_of_fit_ref 0.947
_refine_ls_hydrogen_treatment refall
_refine_ls_matrix_type full
_refine_ls_number_parameters 196
_refine_ls_number_reflns 3224
_refine_ls_number_restraints 0
_refine_ls_restrained_S_all 0.947
_refine_ls_R_factor_all 0.0960
_refine_ls_R_factor_gt 0.0440
_refine_ls_shift/su_max 0.000
_refine_ls_shift/su_mean 0.000
_refine_ls_structure_factor_coef Fsqd
_refine_ls_weighting_details 'calc w=1/[\s^2^(Fo^2^)+(0.0545P)^2^+0.0000P] where P=(Fo^2^+2Fc^2^)/3'
_refine_ls_weighting_scheme calc
_refine_ls_wR_factor_gt 0.0926
_refine_ls_wR_factor_ref 0.1034
_reflns_number_gt 1847
_reflns_number_total 3224
_reflns_threshold_expression >2sigma(I)
_cod_data_source_file jo402125u_si_011.cif
_cod_data_source_block Z-8a
_cod_original_cell_volume 1426.8(6)
_cod_original_sg_symbol_H-M 'P 21/a'
_cod_database_code 4028870

loop_
_symmetry_equiv_pos_as_xyz
'x, y, z'
'-x+1/2, y+1/2, -z'
'-x, -y, -z'
'x-1/2, -y-1/2, z'

loop_
_atom_site_label
_atom_site_type_symbol
_atom_site_fract_x
_atom_site_fract_y
_atom_site_fract_z
_atom_site_U_iso_or_equiv
_atom_site_adp_type
_atom_site_occupancy
_atom_site_symmetry_multiplicity
_atom_site_calc_flag
_atom_site_refinement_flags
N1 N 0.35662(16) -0.00246(9) 0.62405(13) 0.0510(4) Uani 1 1 d .
H1 H 0.447(2) -0.0249(11) 0.6234(16) 0.064(5) Uiso 1 1 d .
C1 C 0.29635(18) 0.05188(11) 0.52722(16) 0.0507(4) Uani 1 1 d .
O1 O 0.35686(13) 0.07245(9) 0.43400(11) 0.0694(4) Uani 1 1 d .
C2 C 0.14817(16) 0.08006(10) 0.56075(14) 0.0444(4) Uani 1 1 d .
C3 C 0.03828(17) 0.13253(10) 0.49592(15) 0.0495(4) Uani 1 1 d .
H2 H 0.0514 0.1564 0.4173 0.059 Uiso 1 1 calc R
C4 C -0.09198(18) 0.14910(10) 0.55002(16) 0.0521(4) Uani 1 1 d .
H3 H -0.1673 0.1845 0.5074 0.063 Uiso 1 1 calc R
C5 C -0.11156(17) 0.11332(11) 0.66786(15) 0.0498(4) Uani 1 1 d .
O2 O -0.23518(13) 0.12733(8) 0.72901(11) 0.0669(4) Uani 1 1 d .
C6 C -0.3519(2) 0.18294(14) 0.67027(18) 0.0788(6) Uani 1 1 d .
H4 H -0.3107 0.2398 0.6574 0.118 Uiso 1 1 calc R
H5 H -0.4303 0.1879 0.7241 0.118 Uiso 1 1 calc R
H6 H -0.3936 0.1587 0.5896 0.118 Uiso 1 1 calc R
C7 C -0.00096(17) 0.05828(10) 0.73308(14) 0.0452(4) Uani 1 1 d .
O3 O -0.01865(12) 0.02532(7) 0.85067(9) 0.0553(3) Uani 1 1 d .
C8 C -0.1255(2) -0.04505(13) 0.85081(16) 0.0688(5) Uani 1 1 d .
H7 H -0.2216 -0.0272 0.8061 0.103 Uiso 1 1 calc R
H8 H -0.1375 -0.0598 0.9371 0.103 Uiso 1 1 calc R
H9 H -0.0891 -0.0952 0.8093 0.103 Uiso 1 1 calc R
C9 C 0.12944(16) 0.04287(10) 0.67853(14) 0.0427(4) Uani 1 1 d .
C10 C 0.26391(16) -0.01119(10) 0.72063(14) 0.0429(4) Uani 1 1 d .
C11 C 0.29354(17) -0.05682(10) 0.82920(15) 0.0465(4) Uani 1 1 d .
H10 H 0.2214 -0.0525 0.8850 0.056 Uiso 1 1 calc R
C12 C 0.42473(16) -0.11273(10) 0.87177(14) 0.0438(4) Uani 1 1 d .
C13 C 0.47905(17) -0.11639(11) 1.00067(16) 0.0532(4) Uani 1 1 d .
H11 H 0.4333 -0.0826 1.0579 0.064 Uiso 1 1 calc R
C14 C 0.5999(2) -0.16944(13) 1.04519(18) 0.0677(5) Uani 1 1 d .
H12 H 0.6367 -0.1701 1.1316 0.081 Uiso 1 1 calc R
C15 C 0.6661(2) -0.22150(13) 0.9614(2) 0.0760(6) Uani 1 1 d .
H13 H 0.7468 -0.2578 0.9914 0.091 Uiso 1 1 calc R
C16 C 0.6129(2) -0.21966(12) 0.83387(18) 0.0689(5) Uani 1 1 d .
H14 H 0.6573 -0.2549 0.7775 0.083 Uiso 1 1 calc R
C17 C 0.49387(18) -0.16564(11) 0.78926(16) 0.0551(4) Uani 1 1 d .
H15 H 0.4591 -0.1645 0.7025 0.066 Uiso 1 1 calc R

loop_
_atom_site_aniso_label
_atom_site_aniso_U_11
_atom_site_aniso_U_22
_atom_site_aniso_U_33
_atom_site_aniso_U_23
_atom_site_aniso_U_13
_atom_site_aniso_U_12
N1 0.0381(7) 0.0606(9) 0.0541(8) 0.0109(7) 0.0054(7) 0.0034(7)
C1 0.0450(9) 0.0573(10) 0.0486(10) 0.0054(8) 0.0019(8) -0.0053(8)
O1 0.0524(7) 0.0973(10) 0.0602(8) 0.0239(7) 0.0134(6) 0.0046(6)
C2 0.0419(8) 0.0443(9) 0.0453(9) 0.0001(7) -0.0004(7) -0.0044(7)
C3 0.0515(10) 0.0501(10) 0.0452(9) 0.0057(7) -0.0001(8) -0.0043(8)
C4 0.0490(9) 0.0502(10) 0.0542(10) 0.0042(8) -0.0041(8) 0.0050(8)
C5 0.0447(9) 0.0505(10) 0.0534(10) -0.0022(8) 0.0032(8) 0.0041(8)
O2 0.0586(7) 0.0770(9) 0.0661(8) 0.0118(6) 0.0126(6) 0.0264(6)
C6 0.0600(12) 0.0902(15) 0.0858(14) 0.0134(11) 0.0079(11) 0.0307(11)
C7 0.0455(9) 0.0464(9) 0.0427(9) 0.0003(7) 0.0018(7) 0.0001(7)
O3 0.0540(6) 0.0673(7) 0.0441(6) 0.0058(6) 0.0043(5) 0.0022(6)
C8 0.0721(12) 0.0764(14) 0.0589(11) 0.0089(10) 0.0128(9) -0.0085(11)
C9 0.0407(8) 0.0405(8) 0.0447(9) -0.0018(7) -0.0020(7) -0.0028(7)
C10 0.0388(8) 0.0440(9) 0.0450(9) -0.0006(7) 0.0027(7) -0.0025(7)
C11 0.0414(8) 0.0484(10) 0.0500(9) 0.0004(8) 0.0068(7) 0.0020(7)
C12 0.0394(8) 0.0400(9) 0.0518(10) 0.0055(7) 0.0057(7) -0.0029(7)
C13 0.0510(10) 0.0519(10) 0.0557(10) 0.0033(8) 0.0040(8) 0.0068(8)
C14 0.0624(11) 0.0707(13) 0.0655(12) 0.0084(10) -0.0079(10) 0.0107(10)
C15 0.0587(11) 0.0713(14) 0.0954(16) 0.0087(12) 0.0008(11) 0.0234(10)
C16 0.0648(12) 0.0621(12) 0.0817(14) -0.0005(10) 0.0163(11) 0.0197(10)
C17 0.0550(10) 0.0517(10) 0.0593(11) 0.0014(8) 0.0095(9) 0.0023(8)

loop_
_atom_type_symbol
_atom_type_description
_atom_type_scat_dispersion_real
_atom_type_scat_dispersion_imag
_atom_type_scat_source
C C 0.0033 0.0016 'International Tables Vol C Tables 4.2.6.8 and 6.1.1.4'
H H 0.0000 0.0000 'International Tables Vol C Tables 4.2.6.8 and 6.1.1.4'
N N 0.0061 0.0033 'International Tables Vol C Tables 4.2.6.8 and 6.1.1.4'
O O 0.0106 0.0060 'International Tables Vol C Tables 4.2.6.8 and 6.1.1.4'

loop_
_geom_angle_atom_site_label_1
_geom_angle_atom_site_label_2
_geom_angle_atom_site_label_3
_geom_angle
C1 N1 C10 113.14(14)
C1 N1 H1 120.1(12)
C10 N1 H1 126.7(11)
O1 C1 N1 125.94(16)
O1 C1 C2 128.35(15)
N1 C1 C2 105.71(14)
C3 C2 C9 121.40(15)
C3 C2 C1 130.49(15)
C9 C2 C1 108.11(13)
C2 C3 C4 118.65(15)
C2 C3 H2 120.7
C4 C3 H2 120.7
C3 C4 C5 120.63(15)
C3 C4 H3 119.7
C5 C4 H3 119.7
O2 C5 C4 124.51(14)
O2 C5 C7 114.63(14)
C4 C5 C7 120.86(15)
C5 O2 C6 118.32(13)
O2 C6 H4 109.5
O2 C6 H5 109.5
H4 C6 H5 109.5
O2 C6 H6 109.5
H4 C6 H6 109.5
H5 C6 H6 109.5
O3 C7 C9 121.30(13)
O3 C7 C5 120.65(14)
C9 C7 C5 117.94(14)
C7 O3 C8 115.54(12)
O3 C8 H7 109.5
O3 C8 H8 109.5
H7 C8 H8 109.5
O3 C8 H9 109.5
H7 C8 H9 109.5
H8 C8 H9 109.5
C7 C9 C2 120.50(14)
C7 C9 C10 131.41(14)
C2 C9 C10 108.07(13)
C11 C10 N1 127.36(14)
C11 C10 C9 127.67(15)
N1 C10 C9 104.94(12)
C10 C11 C12 128.64(15)
C10 C11 H10 115.7
C12 C11 H10 115.7
C13 C12 C17 117.94(14)
C13 C12 C11 119.03(15)
C17 C12 C11 122.98(14)
C14 C13 C12 120.99(16)
C14 C13 H11 119.5
C12 C13 H11 119.5
C13 C14 C15 119.90(17)
C13 C14 H12 120.0
C15 C14 H12 120.0
C16 C15 C14 120.00(16)
C16 C15 H13 120.0
C14 C15 H13 120.0
C15 C16 C17 120.04(17)
C15 C16 H14 120.0
C17 C16 H14 120.0
C16 C17 C12 121.10(16)
C16 C17 H15 119.4
C12 C17 H15 119.4

loop_
_geom_bond_atom_site_label_1
_geom_bond_atom_site_label_2
_geom_bond_distance
N1 C1 1.372(2)
N1 C10 1.402(2)
N1 H1 0.874(18)
C1 O1 1.2257(18)
C1 C2 1.474(2)
C2 C3 1.376(2)
C2 C9 1.400(2)
C3 C4 1.382(2)
C3 H2 0.9300
C4 C5 1.394(2)
C4 H3 0.9300
C5 O2 1.3643(18)
C5 C7 1.405(2)
O2 C6 1.4202(19)
C6 H4 0.9600
C6 H5 0.9600
C6 H6 0.9600
C7 O3 1.3712(18)
C7 C9 1.382(2)
O3 C8 1.436(2)
C8 H7 0.9600
C8 H8 0.9600
C8 H9 0.9600
C9 C10 1.474(2)
C10 C11 1.341(2)
C11 C12 1.469(2)
C11 H10 0.9300
C12 C13 1.388(2)
C12 C17 1.392(2)
C13 C14 1.379(2)
C13 H11 0.9300
C14 C15 1.380(3)
C14 H12 0.9300
C15 C16 1.371(2)
C15 H13 0.9300
C16 C17 1.376(2)
C16 H14 0.9300
C17 H15 0.9300

loop_
_geom_torsion_atom_site_label_1
_geom_torsion_atom_site_label_2
_geom_torsion_atom_site_label_3
_geom_torsion_atom_site_label_4
_geom_torsion
C10 N1 C1 O1 177.58(15)
C10 N1 C1 C2 -1.59(17)
O1 C1 C2 C3 3.0(3)
N1 C1 C2 C3 -177.87(15)
O1 C1 C2 C9 -177.43(16)
N1 C1 C2 C9 1.71(17)
C9 C2 C3 C4 0.7(2)
C1 C2 C3 C4 -179.73(15)
C2 C3 C4 C5 0.0(2)
C3 C4 C5 O2 178.93(14)
C3 C4 C5 C7 -1.3(2)
C4 C5 O2 C6 -0.8(2)
C7 C5 O2 C6 179.38(15)
O2 C5 C7 O3 -2.1(2)
C4 C5 C7 O3 178.07(14)
O2 C5 C7 C9 -178.36(13)
C4 C5 C7 C9 1.8(2)
C9 C7 O3 C8 -108.23(16)
C5 C7 O3 C8 75.68(18)
O3 C7 C9 C2 -177.33(13)
C5 C7 C9 C2 -1.1(2)
O3 C7 C9 C10 4.5(2)
C5 C7 C9 C10 -179.29(14)
C3 C2 C9 C7 -0.1(2)
C1 C2 C9 C7 -179.77(13)
C3 C2 C9 C10 178.40(13)
C1 C2 C9 C10 -1.23(16)
C1 N1 C10 C11 -177.42(15)
C1 N1 C10 C9 0.85(16)
C7 C9 C10 C11 -3.1(3)
C2 C9 C10 C11 178.56(15)
C7 C9 C10 N1 178.62(15)
C2 C9 C10 N1 0.29(15)
N1 C10 C11 C12 -3.7(3)
C9 C10 C11 C12 178.38(14)
C10 C11 C12 C13 145.83(16)
C10 C11 C12 C17 -37.1(2)
C17 C12 C13 C14 1.4(2)
C11 C12 C13 C14 178.59(15)
C12 C13 C14 C15 -1.6(3)
C13 C14 C15 C16 0.8(3)
C14 C15 C16 C17 0.3(3)
C15 C16 C17 C12 -0.5(3)
C13 C12 C17 C16 -0.3(2)
C11 C12 C17 C16 -177.41(15)
